data_4085833
loop_
_publ_author_name
'Feldman, Jerald'
'Vo, Giang D.'
'McLaren, Charles D.'
'Gehret, Troy C.'
'Park, Kyung-Ho'
'Meth, Jeffrey S.'
'Marshall, Will J.'
'Buriak, Joseph'
'Bryman, Lois M.'
'Dobbs, Kerwin D.'
'Scholz, Thomas H.'
'Zane, Steve G.'

_publ_section_title
;
 Highly Quantum Efficient Phosphorescent Sky Blue Emitters Based on
 Diastereomeric Iridium(III) Complexes of Atropisomeric
 5-Aryl-4H-1,2,4-triazole Ligands
;
_journal_issue 15
_journal_name_full Organometallics
_journal_page_first 3665
_journal_paper_doi 10.1021/acs.organomet.5b00198
_journal_volume 34
_journal_year 2015
_chemical_formula_sum 'C116 H108 Cl6 Ir N9'
_chemical_formula_weight 2033.01
_chemical_name_systematic
; 
 ? 
;
_space_group_IT_number 2
_symmetry_cell_setting triclinic
_symmetry_space_group_name_Hall '-P 1'
_symmetry_space_group_name_H-M 'P -1'
_atom_sites_solution_hydrogens geom
_atom_sites_solution_primary direct
_atom_sites_solution_secondary difmap
_audit_creation_method SHELXL-97
_cell_angle_alpha 109.212(7)
_cell_angle_beta 98.188(7)
_cell_angle_gamma 105.377(5)
_cell_formula_units_Z 2
_cell_length_a 12.464(4)
_cell_length_b 19.911(6)
_cell_length_c 22.805(10)
_cell_measurement_temperature 173(2)
_cell_volume 4986(3)
_computing_structure_refinement 'SHELXL-97 (Sheldrick, 2008)'
_computing_structure_solution 'SHELXS-97 (Sheldrick, 2008)'
_diffrn_ambient_temperature 173(2)
_diffrn_measured_fraction_theta_full 0.989
_diffrn_measured_fraction_theta_max 0.989
_diffrn_radiation_monochromator graphite
_diffrn_radiation_source 'fine-focus sealed tube'
_diffrn_radiation_type MoK\a
_diffrn_radiation_wavelength 0.71073
_diffrn_reflns_av_R_equivalents 0.0588
_diffrn_reflns_av_sigmaI/netI 0.0693
_diffrn_reflns_limit_h_max 16
_diffrn_reflns_limit_h_min -16
_diffrn_reflns_limit_k_max 25
_diffrn_reflns_limit_k_min -26
_diffrn_reflns_limit_l_max 30
_diffrn_reflns_limit_l_min -30
_diffrn_reflns_number 81538
_diffrn_reflns_theta_full 28.47
_diffrn_reflns_theta_max 28.47
_diffrn_reflns_theta_min 1.74
_exptl_absorpt_coefficient_mu 1.554
_exptl_absorpt_correction_T_max 0.7781
_exptl_absorpt_correction_T_min 0.5614
_exptl_crystal_colour yellow
_exptl_crystal_density_diffrn 1.354
_exptl_crystal_density_method 'not measured'
_exptl_crystal_description prism
_exptl_crystal_F_000 2092
_exptl_crystal_size_max 0.42
_exptl_crystal_size_mid 0.24
_exptl_crystal_size_min 0.17
_refine_diff_density_max 2.754
_refine_diff_density_min -2.108
_refine_diff_density_rms 0.127
_refine_ls_extinction_method none
_refine_ls_goodness_of_fit_ref 1.035
_refine_ls_hydrogen_treatment mixed
_refine_ls_matrix_type full
_refine_ls_number_parameters 1200
_refine_ls_number_reflns 24949
_refine_ls_number_restraints 0
_refine_ls_restrained_S_all 1.035
_refine_ls_R_factor_all 0.0684
_refine_ls_R_factor_gt 0.0521
_refine_ls_shift/su_max 0.172
_refine_ls_shift/su_mean 0.002
_refine_ls_structure_factor_coef Fsqd
_refine_ls_weighting_details 'calc w=1/[\s^2^(Fo^2^)+(0.0791P)^2^+3.7999P] where P=(Fo^2^+2Fc^2^)/3'
_refine_ls_weighting_scheme calc
_refine_ls_wR_factor_gt 0.1314
_refine_ls_wR_factor_ref 0.1413
_reflns_number_gt 20303
_reflns_number_total 24949
_reflns_threshold_expression >2sigma(I)
_cod_data_source_file om5b00198_si_003.cif
_cod_data_source_block 13091
_cod_depositor_comments
;
The following automatic conversions were performed:

'_symmetry_cell_setting' value 'Triclinic' changed to 'triclinic'
according to
/usr/data/users/saulius/crontab/automatic-downloads/rss-feeds/ACS/lib/dictionaries/cif_core.dic
dictionary named 'cif_core.dic' version 2.4.2 from 2011-04-26.

Automatic conversion script
Id: cif_fix_values 3271 2015-04-21 07:52:19Z andrius 

 Adding full bibliography for 4085829--4085833.cif.
;
_cod_original_cell_volume 4987(3)
_cod_original_sg_symbol_H-M P-1
_cod_database_code 4085833

loop_
_symmetry_equiv_pos_as_xyz
'x, y, z'
'-x, -y, -z'

loop_
_atom_site_label
_atom_site_type_symbol
_atom_site_fract_x
_atom_site_fract_y
_atom_site_fract_z
_atom_site_U_iso_or_equiv
_atom_site_adp_type
_atom_site_occupancy
_atom_site_symmetry_multiplicity
_atom_site_calc_flag
_atom_site_refinement_flags
Ir1 Ir 0.115119(11) 0.187893(7) 0.311088(6) 0.01974(3) Uani 1 1 d .
Cl1 Cl 0.9263(2) 0.42910(16) 0.55018(14) 0.1398(11) Uani 1 1 d .
Cl2 Cl 0.9195(3) 0.2914(2) 0.57133(17) 0.1703(13) Uani 1 1 d .
Cl3 Cl 0.87745(16) 0.47626(11) 0.27556(10) 0.0944(6) Uani 1 1 d .
Cl4 Cl 0.92590(15) 0.49497(11) 0.16115(8) 0.0835(5) Uani 1 1 d .
Cl5 Cl -0.44974(17) -0.15221(11) 0.22695(8) 0.1026(7) Uani 1 1 d .
Cl6 Cl -0.64502(17) -0.20499(18) 0.11821(11) 0.1334(9) Uani 1 1 d .
N1 N 0.2747(2) 0.23524(15) 0.29680(13) 0.0207(6) Uani 1 1 d .
N2 N 0.3832(2) 0.23641(16) 0.31921(14) 0.0228(6) Uani 1 1 d .
N3 N 0.3912(2) 0.32107(15) 0.27532(14) 0.0221(6) Uani 1 1 d .
N4 N 0.0530(2) 0.09189(15) 0.22652(13) 0.0207(6) Uani 1 1 d .
N5 N 0.0958(3) 0.06328(16) 0.17544(14) 0.0251(7) Uani 1 1 d .
N6 N -0.0796(2) -0.01292(16) 0.16147(14) 0.0241(6) Uani 1 1 d .
N7 N 0.1839(2) 0.14118(15) 0.37017(13) 0.0211(6) Uani 1 1 d .
N8 N 0.2082(2) 0.07563(15) 0.35940(14) 0.0228(6) Uani 1 1 d .
N9 N 0.2870(2) 0.15296(16) 0.46088(13) 0.0223(6) Uani 1 1 d .
C1 C 0.4517(3) 0.28780(19) 0.30543(17) 0.0238(7) Uani 1 1 d .
C2 C 0.2780(3) 0.28532(18) 0.27032(16) 0.0207(7) Uani 1 1 d .
C3 C 0.1690(3) 0.29230(18) 0.24503(16) 0.0222(7) Uani 1 1 d .
C4 C 0.1571(3) 0.3358(2) 0.20950(18) 0.0300(8) Uani 1 1 d .
H4A H 0.2221 0.3634 0.1998 0.036 Uiso 1 1 calc R
C5 C 0.0489(4) 0.3383(2) 0.1883(2) 0.0368(9) Uani 1 1 d .
H5A H 0.0388 0.3683 0.1644 0.044 Uiso 1 1 calc R
C6 C -0.0443(3) 0.2964(2) 0.20231(19) 0.0317(9) Uani 1 1 d .
H6A H -0.1186 0.2982 0.1883 0.038 Uiso 1 1 calc R
C7 C -0.0311(3) 0.2520(2) 0.23633(18) 0.0287(8) Uani 1 1 d .
H7A H -0.0974 0.2230 0.2440 0.034 Uiso 1 1 calc R
C8 C 0.0768(3) 0.24811(18) 0.26016(16) 0.0220(7) Uani 1 1 d .
C9 C 0.5789(3) 0.3068(2) 0.32062(18) 0.0293(8) Uani 1 1 d .
C10 C 0.6486(3) 0.3827(2) 0.35308(19) 0.0332(9) Uani 1 1 d .
H10A H 0.6145 0.4212 0.3622 0.040 Uiso 1 1 calc R
C11 C 0.7672(4) 0.4016(3) 0.3718(2) 0.0493(12) Uani 1 1 d .
H11A H 0.8145 0.4529 0.3939 0.059 Uiso 1 1 calc R
C12 C 0.8147(4) 0.3463(3) 0.3584(3) 0.0550(13) Uani 1 1 d .
H12A H 0.8958 0.3588 0.3712 0.066 Uiso 1 1 calc R
C13 C 0.7455(4) 0.2713(3) 0.3260(2) 0.0498(11) Uani 1 1 d .
H13A H 0.7804 0.2333 0.3168 0.060 Uiso 1 1 calc R
C14 C 0.6275(3) 0.2503(2) 0.30660(19) 0.0338(9) Uani 1 1 d .
C15 C 0.5578(4) 0.1687(2) 0.2688(2) 0.0455(11) Uani 1 1 d .
H15A H 0.6094 0.1388 0.2620 0.068 Uiso 1 1 calc R
H15B H 0.5139 0.1629 0.2272 0.068 Uiso 1 1 calc R
H15C H 0.5047 0.1510 0.2926 0.068 Uiso 1 1 calc R
C16 C 0.4426(3) 0.38476(18) 0.26026(16) 0.0226(7) Uani 1 1 d .
C17 C 0.5060(3) 0.37390(19) 0.21415(17) 0.0243(7) Uani 1 1 d .
C18 C 0.5760(3) 0.4375(2) 0.20827(17) 0.0272(8) Uani 1 1 d .
H18A H 0.6203 0.4314 0.1775 0.033 Uiso 1 1 calc R
C19 C 0.5823(3) 0.51001(19) 0.24664(18) 0.0279(8) Uani 1 1 d .
C20 C 0.5141(3) 0.5181(2) 0.28946(19) 0.0306(9) Uani 1 1 d .
H20A H 0.5157 0.5673 0.3143 0.037 Uiso 1 1 calc R
C21 C 0.4424(3) 0.4561(2) 0.29749(17) 0.0262(8) Uani 1 1 d .
C22 C 0.5039(3) 0.29769(19) 0.17321(16) 0.0243(7) Uani 1 1 d .
C23 C 0.4010(4) 0.2402(2) 0.13844(19) 0.0326(9) Uani 1 1 d .
H23A H 0.3301 0.2487 0.1415 0.039 Uiso 1 1 calc R
C24 C 0.4013(4) 0.1702(2) 0.0992(2) 0.0391(10) Uani 1 1 d .
H24A H 0.3306 0.1310 0.0751 0.047 Uiso 1 1 calc R
C25 C 0.5027(4) 0.1574(2) 0.0950(2) 0.0421(11) Uani 1 1 d .
H25A H 0.5020 0.1094 0.0679 0.051 Uiso 1 1 calc R
C26 C 0.6061(4) 0.2133(2) 0.1295(2) 0.0380(10) Uani 1 1 d .
H26A H 0.6762 0.2037 0.1266 0.046 Uiso 1 1 calc R
C27 C 0.6072(3) 0.2840(2) 0.16887(19) 0.0314(9) Uani 1 1 d .
H27A H 0.6783 0.3229 0.1927 0.038 Uiso 1 1 calc R
C28 C 0.6636(3) 0.5760(2) 0.24134(19) 0.0304(8) Uani 1 1 d .
C29 C 0.7272(4) 0.6398(2) 0.2954(2) 0.0393(10) Uani 1 1 d .
H29A H 0.7163 0.6422 0.3364 0.047 Uiso 1 1 calc R
C30 C 0.8065(4) 0.7002(2) 0.2905(2) 0.0479(12) Uani 1 1 d .
H30A H 0.8482 0.7438 0.3280 0.057 Uiso 1 1 calc R
C31 C 0.8252(4) 0.6975(2) 0.2324(2) 0.0467(12) Uani 1 1 d .
H31A H 0.8812 0.7384 0.2295 0.056 Uiso 1 1 calc R
C32 C 0.7620(4) 0.6349(2) 0.1782(2) 0.0428(11) Uani 1 1 d .
H32A H 0.7737 0.6329 0.1375 0.051 Uiso 1 1 calc R
C33 C 0.6815(4) 0.5746(2) 0.1822(2) 0.0355(9) Uani 1 1 d .
H33A H 0.6381 0.5320 0.1443 0.043 Uiso 1 1 calc R
C34 C 0.3719(3) 0.4675(2) 0.34669(19) 0.0318(9) Uani 1 1 d .
H34A H 0.3117 0.4177 0.3360 0.038 Uiso 1 1 calc R
C35 C 0.4437(4) 0.4909(3) 0.4141(2) 0.0526(13) Uani 1 1 d .
H35A H 0.4787 0.4527 0.4156 0.079 Uiso 1 1 calc R
H35B H 0.3945 0.4957 0.4441 0.079 Uiso 1 1 calc R
H35C H 0.5043 0.5395 0.4262 0.079 Uiso 1 1 calc R
C36 C 0.3099(4) 0.5223(3) 0.3427(3) 0.0542(12) Uani 1 1 d .
H36A H 0.2703 0.5083 0.2979 0.081 Uiso 1 1 calc R
H36B H 0.3657 0.5735 0.3591 0.081 Uiso 1 1 calc R
H36C H 0.2536 0.5207 0.3686 0.081 Uiso 1 1 calc R
C37 C 0.0153(3) -0.0004(2) 0.13696(18) 0.0280(8) Uani 1 1 d .
C38 C -0.0516(3) 0.04661(18) 0.21873(16) 0.0223(7) Uani 1 1 d .
C39 C -0.1085(3) 0.06718(18) 0.26961(16) 0.0221(7) Uani 1 1 d .
C40 C -0.2139(3) 0.0226(2) 0.27223(18) 0.0279(8) Uani 1 1 d .
H40A H -0.2561 -0.0243 0.2380 0.033 Uiso 1 1 calc R
C41 C -0.2560(3) 0.0478(2) 0.32542(19) 0.0320(9) Uani 1 1 d .
H41A H -0.3278 0.0182 0.3276 0.038 Uiso 1 1 calc R
C42 C -0.1938(3) 0.1160(2) 0.37531(19) 0.0318(9) Uani 1 1 d .
H42A H -0.2225 0.1330 0.4119 0.038 Uiso 1 1 calc R
C43 C -0.0897(3) 0.1595(2) 0.37196(18) 0.0282(8) Uani 1 1 d .
H43A H -0.0481 0.2059 0.4070 0.034 Uiso 1 1 calc R
C44 C -0.0430(3) 0.13823(18) 0.31955(16) 0.0209(7) Uani 1 1 d .
C45 C 0.0270(4) -0.0527(2) 0.07624(19) 0.0359(10) Uani 1 1 d .
C46 C -0.0617(4) -0.0817(3) 0.0217(2) 0.0478(12) Uani 1 1 d .
H46A H -0.1286 -0.0674 0.0232 0.057 Uiso 1 1 calc R
C47 C -0.0539(5) -0.1317(3) -0.0356(3) 0.0689(18) Uani 1 1 d .
H47A H -0.1143 -0.1508 -0.0734 0.083 Uiso 1 1 calc R
C48 C 0.0421(6) -0.1530(3) -0.0368(3) 0.0735(19) Uani 1 1 d .
H48A H 0.0477 -0.1879 -0.0753 0.088 Uiso 1 1 calc R
C49 C 0.1293(5) -0.1240(3) 0.0174(3) 0.0634(16) Uani 1 1 d .
H49A H 0.1948 -0.1397 0.0157 0.076 Uiso 1 1 calc R
C50 C 0.1264(4) -0.0725(2) 0.0751(2) 0.0458(11) Uani 1 1 d .
C51 C 0.2258(4) -0.0412(3) 0.1333(3) 0.0598(15) Uani 1 1 d .
H51A H 0.2818 -0.0671 0.1241 0.090 Uiso 1 1 calc R
H51B H 0.1978 -0.0489 0.1694 0.090 Uiso 1 1 calc R
H51C H 0.2626 0.0129 0.1444 0.090 Uiso 1 1 calc R
C52 C -0.1797(3) -0.08070(19) 0.13427(17) 0.0253(8) Uani 1 1 d .
C53 C -0.1639(3) -0.14755(19) 0.13353(17) 0.0269(8) Uani 1 1 d .
C54 C -0.2555(3) -0.2140(2) 0.10121(18) 0.0298(8) Uani 1 1 d .
H54A H -0.2456 -0.2602 0.0995 0.036 Uiso 1 1 calc R
C55 C -0.3613(3) -0.2152(2) 0.07118(18) 0.0302(9) Uani 1 1 d .
C56 C -0.3742(3) -0.1459(2) 0.07556(18) 0.0287(8) Uani 1 1 d .
H56A H -0.4467 -0.1456 0.0563 0.034 Uiso 1 1 calc R
C57 C -0.2843(3) -0.0778(2) 0.10720(18) 0.0284(8) Uani 1 1 d .
C58 C -0.0560(3) -0.1511(2) 0.16755(18) 0.0289(8) Uani 1 1 d .
C59 C -0.0059(3) -0.1069(2) 0.23210(19) 0.0330(9) Uani 1 1 d .
H59A H -0.0359 -0.0695 0.2542 0.040 Uiso 1 1 calc R
C60 C 0.0871(4) -0.1169(2) 0.2644(2) 0.0377(10) Uani 1 1 d .
H60A H 0.1204 -0.0866 0.3087 0.045 Uiso 1 1 calc R
C61 C 0.1321(4) -0.1704(2) 0.2328(2) 0.0450(11) Uani 1 1 d .
H61A H 0.1959 -0.1773 0.2553 0.054 Uiso 1 1 calc R
C62 C 0.0847(4) -0.2135(3) 0.1693(2) 0.0443(11) Uani 1 1 d .
H62A H 0.1159 -0.2503 0.1476 0.053 Uiso 1 1 calc R
C63 C -0.0076(4) -0.2041(2) 0.1363(2) 0.0360(10) Uani 1 1 d .
H63A H -0.0390 -0.2340 0.0919 0.043 Uiso 1 1 calc R
C64 C -0.4578(3) -0.2873(2) 0.03821(19) 0.0308(9) Uani 1 1 d .
C65 C -0.4666(4) -0.3463(2) 0.0589(2) 0.0382(10) Uani 1 1 d .
H65A H -0.4094 -0.3407 0.0941 0.046 Uiso 1 1 calc R
C66 C -0.5586(4) -0.4136(2) 0.0282(2) 0.0438(11) Uani 1 1 d .
H66A H -0.5628 -0.4538 0.0425 0.053 Uiso 1 1 calc R
C67 C -0.6431(4) -0.4228(3) -0.0221(2) 0.0493(13) Uani 1 1 d .
H67A H -0.7064 -0.4685 -0.0422 0.059 Uiso 1 1 calc R
C68 C -0.6346(4) -0.3646(2) -0.0430(2) 0.0407(11) Uani 1 1 d .
H68A H -0.6926 -0.3704 -0.0780 0.049 Uiso 1 1 calc R
C69 C -0.5425(3) -0.2974(2) -0.0137(2) 0.0351(9) Uani 1 1 d .
H69A H -0.5375 -0.2582 -0.0293 0.042 Uiso 1 1 calc R
C70 C -0.3047(4) -0.0039(2) 0.1134(2) 0.0358(10) Uani 1 1 d .
H70A H -0.2471 0.0365 0.1527 0.043 Uiso 1 1 calc R
C71 C -0.2853(5) 0.0179(3) 0.0573(3) 0.0635(15) Uani 1 1 d .
H71A H -0.2864 0.0694 0.0667 0.095 Uiso 1 1 calc R
H71B H -0.3464 -0.0171 0.0188 0.095 Uiso 1 1 calc R
H71C H -0.2106 0.0154 0.0500 0.095 Uiso 1 1 calc R
C72 C -0.4223(5) -0.0047(3) 0.1229(3) 0.0627(15) Uani 1 1 d .
H72A H -0.4388 -0.0262 0.1549 0.094 Uiso 1 1 calc R
H72B H -0.4802 -0.0355 0.0821 0.094 Uiso 1 1 calc R
H72C H -0.4243 0.0469 0.1378 0.094 Uiso 1 1 calc R
C73 C 0.2725(3) 0.08402(18) 0.41399(17) 0.0228(7) Uani 1 1 d .
C74 C 0.2311(3) 0.18758(18) 0.43036(16) 0.0215(7) Uani 1 1 d .
C75 C 0.2205(3) 0.26254(18) 0.45071(16) 0.0225(7) Uani 1 1 d .
C76 C 0.2581(3) 0.3168(2) 0.51242(17) 0.0282(8) Uani 1 1 d .
H76A H 0.2949 0.3063 0.5462 0.034 Uiso 1 1 calc R
C77 C 0.2429(3) 0.3856(2) 0.52550(19) 0.0324(9) Uani 1 1 d .
H77A H 0.2681 0.4227 0.5680 0.039 Uiso 1 1 calc R
C78 C 0.1892(3) 0.3997(2) 0.47456(19) 0.0323(9) Uani 1 1 d .
H78A H 0.1787 0.4471 0.4826 0.039 Uiso 1 1 calc R
C79 C 0.1513(3) 0.34537(19) 0.41287(17) 0.0262(8) Uani 1 1 d .
H79A H 0.1158 0.3569 0.3795 0.031 Uiso 1 1 calc R
C80 C 0.1632(3) 0.27389(18) 0.39747(17) 0.0212(7) Uani 1 1 d .
C81 C 0.3200(3) 0.02639(19) 0.42188(17) 0.0255(8) Uani 1 1 d .
C82 C 0.3064(3) 0.0038(2) 0.47281(18) 0.0298(8) Uani 1 1 d .
H82A H 0.2708 0.0281 0.5036 0.036 Uiso 1 1 calc R
C83 C 0.3438(4) -0.0532(2) 0.4792(2) 0.0401(10) Uani 1 1 d .
H83A H 0.3334 -0.0687 0.5138 0.048 Uiso 1 1 calc R
C84 C 0.3968(4) -0.0876(2) 0.4344(2) 0.0441(11) Uani 1 1 d .
H84A H 0.4231 -0.1269 0.4383 0.053 Uiso 1 1 calc R
C85 C 0.4111(4) -0.0650(2) 0.3847(2) 0.0383(10) Uani 1 1 d .
H85A H 0.4483 -0.0889 0.3547 0.046 Uiso 1 1 calc R
C86 C 0.3730(3) -0.0079(2) 0.37650(18) 0.0283(8) Uani 1 1 d .
C87 C 0.3925(4) 0.0144(2) 0.3210(2) 0.0363(9) Uani 1 1 d .
H87A H 0.4111 0.0691 0.3346 0.054 Uiso 1 1 calc R
H87B H 0.3227 -0.0113 0.2857 0.054 Uiso 1 1 calc R
H87C H 0.4564 0.0000 0.3065 0.054 Uiso 1 1 calc R
C88 C 0.3667(3) 0.18949(18) 0.52330(16) 0.0229(7) Uani 1 1 d .
C89 C 0.3305(3) 0.1845(2) 0.57749(17) 0.0262(8) Uani 1 1 d .
C90 C 0.4114(3) 0.2217(2) 0.63660(17) 0.0283(8) Uani 1 1 d .
H90A H 0.3887 0.2192 0.6741 0.034 Uiso 1 1 calc R
C91 C 0.5245(3) 0.26243(19) 0.64229(17) 0.0252(8) Uani 1 1 d .
C92 C 0.5560(3) 0.26599(19) 0.58743(17) 0.0251(8) Uani 1 1 d .
H92A H 0.6333 0.2934 0.5910 0.030 Uiso 1 1 calc R
C93 C 0.4791(3) 0.23102(18) 0.52725(17) 0.0238(7) Uani 1 1 d .
C94 C 0.2117(3) 0.1399(2) 0.57552(17) 0.0288(8) Uani 1 1 d .
C95 C 0.1144(3) 0.1465(2) 0.54444(19) 0.0350(9) Uani 1 1 d .
H95A H 0.1215 0.1786 0.5213 0.042 Uiso 1 1 calc R
C96 C 0.0056(4) 0.1067(3) 0.5465(2) 0.0420(11) Uani 1 1 d .
H96A H -0.0611 0.1125 0.5257 0.050 Uiso 1 1 calc R
C97 C -0.0046(4) 0.0580(3) 0.5796(2) 0.0498(13) Uani 1 1 d .
H97A H -0.0783 0.0302 0.5812 0.060 Uiso 1 1 calc R
C98 C 0.0928(4) 0.0507(3) 0.6098(2) 0.0432(11) Uani 1 1 d .
H98A H 0.0861 0.0172 0.6317 0.052 Uiso 1 1 calc R
C99 C 0.2005(3) 0.0918(2) 0.60860(19) 0.0331(9) Uani 1 1 d .
H99A H 0.2673 0.0872 0.6305 0.040 Uiso 1 1 calc R
C100 C 0.6091(4) 0.3025(2) 0.70575(18) 0.0325(9) Uani 1 1 d .
C101 C 0.5789(4) 0.3417(3) 0.7594(2) 0.0486(13) Uani 1 1 d .
H10B H 0.5022 0.3420 0.7563 0.058 Uiso 1 1 calc R
C102 C 0.6601(5) 0.3806(4) 0.8175(2) 0.0688(18) Uani 1 1 d .
H10C H 0.6389 0.4080 0.8541 0.083 Uiso 1 1 calc R
C103 C 0.7710(5) 0.3800(3) 0.8231(2) 0.0682(18) Uani 1 1 d .
H10D H 0.8264 0.4073 0.8632 0.082 Uiso 1 1 calc R
C104 C 0.8010(4) 0.3403(3) 0.7710(2) 0.0542(14) Uani 1 1 d .
H10E H 0.8771 0.3388 0.7748 0.065 Uiso 1 1 calc R
C105 C 0.7200(4) 0.3016(2) 0.7120(2) 0.0385(10) Uani 1 1 d .
H10F H 0.7417 0.2742 0.6757 0.046 Uiso 1 1 calc R
C106 C 0.5186(3) 0.23825(19) 0.46899(17) 0.0247(8) Uani 1 1 d .
H10G H 0.4499 0.2146 0.4314 0.030 Uiso 1 1 calc R
C107 C 0.5717(5) 0.3210(2) 0.4795(2) 0.0461(12) Uani 1 1 d .
H10H H 0.5120 0.3447 0.4815 0.069 Uiso 1 1 calc R
H10I H 0.6054 0.3244 0.4438 0.069 Uiso 1 1 calc R
H10J H 0.6318 0.3470 0.5198 0.069 Uiso 1 1 calc R
C108 C 0.6039(4) 0.1961(3) 0.4539(2) 0.0388(10) Uani 1 1 d .
H10K H 0.5684 0.1433 0.4478 0.058 Uiso 1 1 calc R
H10L H 0.6731 0.2196 0.4896 0.058 Uiso 1 1 calc R
H10M H 0.6248 0.1983 0.4146 0.058 Uiso 1 1 calc R
C109 C 0.9256(6) 0.3387(4) 0.5182(4) 0.092(2) Uani 1 1 d .
H10N H 0.9958 0.3392 0.5026 0.110 Uiso 1 1 calc R
H10O H 0.8586 0.3098 0.4805 0.110 Uiso 1 1 calc R
C110 C 0.9509(6) 0.5377(4) 0.2443(3) 0.083(2) Uani 1 1 d .
H11B H 1.0344 0.5548 0.2642 0.100 Uiso 1 1 calc R
H11C H 0.9262 0.5827 0.2550 0.100 Uiso 1 1 calc R
C111 C -0.5880(8) -0.1925(6) 0.1889(4) 0.214(6) Uani 1 1 d .
H11D H -0.6107 -0.2432 0.1907 0.257 Uiso 1 1 calc R
H11E H -0.6284 -0.1638 0.2163 0.257 Uiso 1 1 calc R
C112 C -0.6705(5) -0.5933(5) 0.0890(4) 0.142(3) Uani 1 1 d .
H11F H -0.5935 -0.5776 0.0820 0.214 Uiso 1 1 calc R
H11G H -0.6895 -0.6446 0.0883 0.214 Uiso 1 1 calc R
H11H H -0.6720 -0.5587 0.1307 0.214 Uiso 1 1 calc R
C113 C -0.7595(7) -0.5917(5) 0.0352(4) 0.118(3) Uani 1 1 d .
H11I H -0.7384 -0.5396 0.0363 0.141 Uiso 1 1 calc R
H11J H -0.7535 -0.6246 -0.0066 0.141 Uiso 1 1 calc R
C114 C -0.8765(7) -0.6149(5) 0.0380(4) 0.108(3) Uani 1 1 d .
H11K H -0.8810 -0.5879 0.0821 0.130 Uiso 1 1 calc R
H11L H -0.9021 -0.6695 0.0294 0.130 Uiso 1 1 calc R
C115 C -0.9597(8) -0.6006(5) -0.0095(5) 0.165(5) Uani 1 1 d .
H11M H -0.9534 -0.6243 -0.0538 0.198 Uiso 1 1 calc R
H11N H -0.9423 -0.5458 0.0015 0.198 Uiso 1 1 calc R
C116 C -1.0923(7) -0.6397(6) -0.0027(4) 0.140(5) Uani 1 1 d .
H11O H -1.1474 -0.6600 -0.0447 0.210 Uiso 1 1 calc R
H11P H -1.1138 -0.6013 0.0281 0.210 Uiso 1 1 calc R
H11Q H -1.0929 -0.6806 0.0122 0.210 Uiso 1 1 calc R

loop_
_atom_site_aniso_label
_atom_site_aniso_U_11
_atom_site_aniso_U_22
_atom_site_aniso_U_33
_atom_site_aniso_U_23
_atom_site_aniso_U_13
_atom_site_aniso_U_12
Ir1 0.01844(6) 0.01810(6) 0.02174(6) 0.00817(4) 0.00465(4) 0.00419(4)
Cl1 0.1062(17) 0.134(2) 0.138(2) 0.0046(17) 0.0159(15) 0.0433(15)
Cl2 0.118(2) 0.198(3) 0.180(3) 0.097(2) -0.0075(19) 0.022(2)
Cl3 0.0752(11) 0.0889(11) 0.1158(14) 0.0543(10) 0.0190(10) 0.0059(9)
Cl4 0.0721(10) 0.0892(11) 0.0692(10) 0.0122(9) 0.0056(8) 0.0251(9)
Cl5 0.0931(12) 0.1097(13) 0.0658(9) 0.0433(9) 0.0031(9) -0.0307(11)
Cl6 0.0622(10) 0.256(3) 0.1128(14) 0.1062(16) 0.0364(9) 0.0500(14)
N1 0.0185(13) 0.0185(12) 0.0225(13) 0.0071(11) 0.0028(10) 0.0045(10)
N2 0.0187(13) 0.0230(13) 0.0271(14) 0.0097(11) 0.0052(11) 0.0080(11)
N3 0.0181(13) 0.0222(13) 0.0275(14) 0.0111(11) 0.0085(11) 0.0058(10)
N4 0.0205(13) 0.0218(13) 0.0179(12) 0.0066(10) 0.0062(10) 0.0049(10)
N5 0.0261(15) 0.0243(14) 0.0211(14) 0.0064(11) 0.0080(11) 0.0041(11)
N6 0.0229(14) 0.0238(13) 0.0242(14) 0.0099(11) 0.0051(11) 0.0050(11)
N7 0.0225(13) 0.0179(12) 0.0238(13) 0.0090(10) 0.0064(11) 0.0067(10)
N8 0.0239(14) 0.0187(12) 0.0229(14) 0.0065(11) 0.0036(11) 0.0059(11)
N9 0.0208(13) 0.0232(13) 0.0219(13) 0.0090(11) 0.0023(11) 0.0067(11)
C1 0.0228(16) 0.0224(15) 0.0266(16) 0.0094(13) 0.0077(13) 0.0073(13)
C2 0.0207(15) 0.0179(14) 0.0226(15) 0.0085(12) 0.0064(12) 0.0038(12)
C3 0.0214(16) 0.0170(14) 0.0240(16) 0.0050(12) 0.0030(13) 0.0047(12)
C4 0.0306(18) 0.0327(17) 0.0322(18) 0.0188(15) 0.0103(14) 0.0099(15)
C5 0.041(2) 0.0372(19) 0.041(2) 0.0236(17) 0.0082(17) 0.0169(17)
C6 0.0224(17) 0.0384(19) 0.039(2) 0.0186(16) 0.0041(15) 0.0143(15)
C7 0.0245(17) 0.0297(17) 0.0318(18) 0.0138(15) 0.0052(14) 0.0075(14)
C8 0.0273(17) 0.0132(14) 0.0190(15) 0.0002(12) 0.0076(13) 0.0031(12)
C9 0.0226(17) 0.0404(19) 0.0331(18) 0.0222(15) 0.0113(14) 0.0106(14)
C10 0.0234(18) 0.039(2) 0.0353(19) 0.0174(16) 0.0079(15) 0.0040(15)
C11 0.026(2) 0.063(3) 0.055(3) 0.030(2) 0.0080(19) 0.001(2)
C12 0.023(2) 0.087(3) 0.062(3) 0.041(3) 0.0108(19) 0.013(2)
C13 0.040(2) 0.084(3) 0.059(3) 0.049(2) 0.0272(18) 0.037(2)
C14 0.0322(19) 0.049(2) 0.0366(19) 0.0281(16) 0.0162(15) 0.0214(16)
C15 0.056(2) 0.043(2) 0.057(3) 0.0267(19) 0.029(2) 0.0311(19)
C16 0.0225(16) 0.0196(14) 0.0259(16) 0.0108(13) 0.0072(13) 0.0039(12)
C17 0.0236(16) 0.0230(15) 0.0250(16) 0.0106(13) 0.0047(13) 0.0047(13)
C18 0.0273(17) 0.0312(17) 0.0277(17) 0.0151(14) 0.0119(13) 0.0099(14)
C19 0.0272(18) 0.0230(16) 0.0336(18) 0.0137(14) 0.0078(14) 0.0048(14)
C20 0.0352(19) 0.0202(16) 0.0348(19) 0.0092(14) 0.0120(16) 0.0070(14)
C21 0.0246(17) 0.0253(16) 0.0257(17) 0.0093(14) 0.0089(13) 0.0030(13)
C22 0.0299(17) 0.0233(15) 0.0235(16) 0.0119(13) 0.0105(13) 0.0093(13)
C23 0.034(2) 0.0305(18) 0.0326(19) 0.0129(15) 0.0068(15) 0.0095(15)
C24 0.045(2) 0.0282(19) 0.036(2) 0.0095(17) 0.0042(18) 0.0065(17)
C25 0.061(3) 0.0278(19) 0.033(2) 0.0051(16) 0.0043(19) 0.0198(19)
C26 0.045(2) 0.039(2) 0.040(2) 0.0163(17) 0.0160(17) 0.0248(17)
C27 0.0299(19) 0.0301(18) 0.0333(19) 0.0134(15) 0.0062(15) 0.0082(15)
C28 0.0309(18) 0.0250(16) 0.040(2) 0.0181(15) 0.0130(15) 0.0074(14)
C29 0.045(2) 0.0298(19) 0.041(2) 0.0142(17) 0.0187(18) 0.0028(17)
C30 0.057(3) 0.0233(19) 0.048(3) 0.0047(18) 0.020(2) -0.0042(19)
C31 0.047(2) 0.0295(19) 0.064(3) 0.023(2) 0.024(2) 0.0031(18)
C32 0.052(3) 0.039(2) 0.045(2) 0.0247(18) 0.0225(19) 0.0107(19)
C33 0.044(2) 0.0286(18) 0.0331(19) 0.0158(15) 0.0112(17) 0.0050(16)
C34 0.0348(19) 0.0233(17) 0.0345(19) 0.0077(15) 0.0182(16) 0.0047(15)
C35 0.050(3) 0.068(3) 0.037(2) 0.015(2) 0.021(2) 0.016(2)
C36 0.062(3) 0.055(3) 0.068(3) 0.026(2) 0.042(2) 0.037(2)
C37 0.0316(19) 0.0227(16) 0.0280(17) 0.0107(14) 0.0086(14) 0.0044(14)
C38 0.0234(16) 0.0190(14) 0.0233(16) 0.0101(12) 0.0036(13) 0.0038(12)
C39 0.0180(15) 0.0221(15) 0.0227(16) 0.0085(13) 0.0019(12) 0.0032(12)
C40 0.0238(17) 0.0280(17) 0.0288(17) 0.0124(14) 0.0045(14) 0.0032(14)
C41 0.0247(17) 0.0369(19) 0.040(2) 0.0205(16) 0.0141(15) 0.0089(15)
C42 0.0302(18) 0.0358(19) 0.0353(19) 0.0157(16) 0.0155(15) 0.0140(15)
C43 0.0263(17) 0.0274(17) 0.0309(18) 0.0101(14) 0.0086(14) 0.0100(14)
C44 0.0196(15) 0.0193(14) 0.0244(16) 0.0090(12) 0.0037(12) 0.0074(12)
C45 0.049(2) 0.0220(17) 0.0299(19) 0.0058(15) 0.0181(17) 0.0028(16)
C46 0.049(3) 0.042(2) 0.034(2) 0.0022(19) 0.013(2) -0.001(2)
C47 0.072(4) 0.057(3) 0.040(3) -0.004(2) 0.019(3) -0.011(3)
C48 0.089(4) 0.051(3) 0.057(3) -0.003(3) 0.044(3) 0.003(3)
C49 0.075(3) 0.040(2) 0.076(3) 0.010(2) 0.054(3) 0.017(2)
C50 0.058(3) 0.036(2) 0.048(2) 0.0165(19) 0.031(2) 0.0124(19)
C51 0.045(3) 0.070(3) 0.067(3) 0.017(3) 0.023(2) 0.031(2)
C52 0.0264(17) 0.0208(15) 0.0233(16) 0.0070(13) 0.0046(13) 0.0023(13)
C53 0.0312(18) 0.0224(16) 0.0250(17) 0.0098(13) 0.0054(14) 0.0058(14)
C54 0.0317(19) 0.0220(16) 0.0311(18) 0.0093(14) 0.0060(15) 0.0039(14)
C55 0.0339(19) 0.0236(16) 0.0269(18) 0.0070(14) 0.0059(15) 0.0041(15)
C56 0.0255(18) 0.0262(17) 0.0292(18) 0.0107(14) -0.0016(14) 0.0048(14)
C57 0.0306(19) 0.0245(16) 0.0256(17) 0.0088(14) 0.0033(14) 0.0051(14)
C58 0.0287(18) 0.0252(16) 0.0313(18) 0.0129(14) 0.0053(14) 0.0052(14)
C59 0.036(2) 0.0272(17) 0.0315(19) 0.0099(15) 0.0042(16) 0.0081(15)
C60 0.036(2) 0.0335(19) 0.036(2) 0.0125(17) -0.0033(17) 0.0067(17)
C61 0.034(2) 0.041(2) 0.059(3) 0.023(2) 0.000(2) 0.0120(18)
C62 0.047(2) 0.042(2) 0.048(2) 0.0159(19) 0.015(2) 0.0207(19)
C63 0.037(2) 0.034(2) 0.031(2) 0.0074(16) 0.0073(16) 0.0107(17)
C64 0.0273(18) 0.0246(17) 0.0309(19) 0.0068(15) 0.0054(15) -0.0005(14)
C65 0.037(2) 0.0305(19) 0.038(2) 0.0104(17) 0.0097(17) 0.0006(17)
C66 0.050(3) 0.030(2) 0.043(2) 0.0123(18) 0.017(2) -0.0001(18)
C67 0.044(3) 0.036(2) 0.038(2) -0.002(2) 0.011(2) -0.012(2)
C68 0.033(2) 0.042(2) 0.026(2) 0.0010(18) 0.0012(16) -0.0008(18)
C69 0.033(2) 0.0339(19) 0.035(2) 0.0130(16) 0.0071(16) 0.0054(16)
C70 0.042(2) 0.0251(17) 0.033(2) 0.0090(15) -0.0048(17) 0.0096(16)
C71 0.097(4) 0.049(3) 0.069(3) 0.038(2) 0.034(3) 0.037(3)
C72 0.062(3) 0.052(3) 0.096(4) 0.036(3) 0.031(3) 0.038(2)
C73 0.0197(15) 0.0192(14) 0.0267(16) 0.0078(13) 0.0046(13) 0.0040(12)
C74 0.0228(16) 0.0213(14) 0.0215(15) 0.0100(12) 0.0077(12) 0.0058(12)
C75 0.0234(16) 0.0198(14) 0.0250(16) 0.0092(13) 0.0076(13) 0.0067(12)
C76 0.0308(18) 0.0283(17) 0.0242(17) 0.0091(14) 0.0041(14) 0.0105(14)
C77 0.035(2) 0.0237(17) 0.0280(19) -0.0018(15) 0.0055(16) 0.0089(15)
C78 0.038(2) 0.0243(17) 0.036(2) 0.0083(15) 0.0133(16) 0.0144(15)
C79 0.0285(17) 0.0249(16) 0.0262(17) 0.0105(13) 0.0066(14) 0.0102(14)
C80 0.0133(14) 0.0190(14) 0.0292(17) 0.0106(13) 0.0037(12) 0.0016(11)
C81 0.0256(17) 0.0212(15) 0.0295(17) 0.0110(13) 0.0055(14) 0.0067(13)
C82 0.0325(19) 0.0293(17) 0.0307(18) 0.0142(15) 0.0083(15) 0.0114(15)
C83 0.047(2) 0.039(2) 0.044(2) 0.0249(17) 0.0091(18) 0.0183(18)
C84 0.055(3) 0.0316(19) 0.050(2) 0.0174(18) 0.003(2) 0.0238(18)
C85 0.037(2) 0.036(2) 0.043(2) 0.0110(18) 0.0082(17) 0.0198(17)
C86 0.0258(17) 0.0275(17) 0.0300(18) 0.0095(14) 0.0060(14) 0.0090(14)
C87 0.038(2) 0.040(2) 0.038(2) 0.0173(17) 0.0164(16) 0.0159(17)
C88 0.0252(16) 0.0209(15) 0.0207(15) 0.0063(12) 0.0023(13) 0.0090(13)
C89 0.0269(17) 0.0283(16) 0.0250(16) 0.0120(14) 0.0057(13) 0.0095(14)
C90 0.0312(18) 0.0325(18) 0.0225(16) 0.0124(14) 0.0056(14) 0.0112(15)
C91 0.0279(17) 0.0242(15) 0.0241(16) 0.0102(13) 0.0038(13) 0.0100(13)
C92 0.0244(17) 0.0219(15) 0.0249(17) 0.0080(13) 0.0036(13) 0.0039(13)
C93 0.0298(17) 0.0192(14) 0.0253(16) 0.0103(13) 0.0077(13) 0.0106(13)
C94 0.0281(18) 0.0343(18) 0.0238(17) 0.0110(14) 0.0087(14) 0.0093(15)
C95 0.0306(19) 0.041(2) 0.0329(19) 0.0156(17) 0.0096(15) 0.0092(16)
C96 0.028(2) 0.058(3) 0.042(2) 0.023(2) 0.0084(17) 0.0137(18)
C97 0.031(2) 0.061(3) 0.049(3) 0.021(2) 0.0137(19) 0.002(2)
C98 0.040(2) 0.056(2) 0.038(2) 0.0289(19) 0.0142(17) 0.0077(19)
C99 0.0295(19) 0.041(2) 0.0291(18) 0.0162(16) 0.0084(15) 0.0082(16)
C100 0.036(2) 0.0299(18) 0.0233(17) 0.0112(15) -0.0010(15) 0.0019(16)
C101 0.041(2) 0.055(3) 0.031(2) 0.002(2) 0.0074(19) 0.005(2)
C102 0.059(3) 0.084(4) 0.028(2) -0.002(3) 0.003(2) 0.003(3)
C103 0.067(4) 0.072(4) 0.032(2) 0.016(2) -0.014(2) -0.011(3)
C104 0.039(3) 0.058(3) 0.054(3) 0.030(2) -0.009(2) -0.002(2)
C105 0.034(2) 0.039(2) 0.037(2) 0.0180(17) 0.0008(17) 0.0049(17)
C106 0.0252(17) 0.0220(15) 0.0235(16) 0.0078(13) 0.0064(13) 0.0036(13)
C107 0.071(3) 0.0289(19) 0.034(2) 0.0153(17) 0.013(2) 0.004(2)
C108 0.034(2) 0.055(2) 0.0316(19) 0.0181(18) 0.0153(16) 0.0166(18)
C109 0.075(4) 0.095(5) 0.104(5) 0.036(4) 0.049(4) 0.012(4)
C110 0.078(4) 0.073(4) 0.071(4) 0.023(3) 0.010(3) -0.010(3)
C111 0.124(7) 0.296(10) 0.142(7) 0.169(7) -0.060(5) -0.115(7)
C112 0.037(3) 0.242(7) 0.185(6) 0.187(5) -0.010(4) -0.009(4)
C113 0.127(6) 0.099(6) 0.104(6) 0.019(5) 0.074(5) 0.004(5)
C114 0.107(6) 0.119(6) 0.080(5) 0.024(5) 0.042(4) 0.017(5)
C115 0.135(7) 0.099(6) 0.170(9) -0.036(6) -0.083(7) 0.071(5)
C116 0.069(5) 0.207(11) 0.066(5) -0.010(6) 0.001(4) 0.012(6)

loop_
_atom_type_symbol
_atom_type_description
_atom_type_scat_dispersion_real
_atom_type_scat_dispersion_imag
_atom_type_scat_source
C C 0.0033 0.0016 'International Tables Vol C Tables 4.2.6.8 and 6.1.1.4'
H H 0.0000 0.0000 'International Tables Vol C Tables 4.2.6.8 and 6.1.1.4'
N N 0.0061 0.0033 'International Tables Vol C Tables 4.2.6.8 and 6.1.1.4'
Ir Ir -1.4442 7.9887 'International Tables Vol C Tables 4.2.6.8 and 6.1.1.4'
Cl Cl 0.1484 0.1585 'International Tables Vol C Tables 4.2.6.8 and 6.1.1.4'

loop_
_geom_angle_atom_site_label_1
_geom_angle_atom_site_label_2
_geom_angle_atom_site_label_3
_geom_angle
C80 Ir1 C8 95.41(13)
C80 Ir1 C44 95.23(13)
C8 Ir1 C44 100.34(14)
C80 Ir1 N7 78.72(13)
C8 Ir1 N7 169.54(12)
C44 Ir1 N7 88.89(12)
C80 Ir1 N4 173.33(12)
C8 Ir1 N4 88.74(12)
C44 Ir1 N4 78.86(12)
N7 Ir1 N4 97.94(11)
C80 Ir1 N1 87.92(12)
C8 Ir1 N1 78.47(13)
C44 Ir1 N1 176.74(12)
N7 Ir1 N1 92.57(11)
N4 Ir1 N1 98.04(11)
C2 N1 N2 110.7(3)
C2 N1 Ir1 114.7(2)
N2 N1 Ir1 133.4(2)
C1 N2 N1 105.4(3)
C2 N3 C1 105.1(3)
C2 N3 C16 130.0(3)
C1 N3 C16 124.6(3)
C38 N4 N5 110.3(3)
C38 N4 Ir1 115.1(2)
N5 N4 Ir1 134.7(2)
C37 N5 N4 105.7(3)
C38 N6 C37 105.4(3)
C38 N6 C52 128.9(3)
C37 N6 C52 125.2(3)
C74 N7 N8 109.8(3)
C74 N7 Ir1 115.1(2)
N8 N7 Ir1 134.2(2)
C73 N8 N7 106.3(3)
C74 N9 C73 105.1(3)
C74 N9 C88 125.5(3)
C73 N9 C88 127.7(3)
N2 C1 N3 111.3(3)
N2 C1 C9 123.4(3)
N3 C1 C9 125.3(3)
N1 C2 N3 107.5(3)
N1 C2 C3 117.6(3)
N3 C2 C3 134.9(3)
C4 C3 C8 124.2(3)
C4 C3 C2 124.3(3)
C8 C3 C2 111.5(3)
C5 C4 C3 119.1(4)
C6 C5 C4 119.0(4)
C7 C6 C5 121.1(4)
C6 C7 C8 122.6(3)
C7 C8 C3 114.1(3)
C7 C8 Ir1 129.0(3)
C3 C8 Ir1 116.9(3)
C14 C9 C10 120.5(4)
C14 C9 C1 120.5(3)
C10 C9 C1 118.9(3)
C11 C10 C9 120.1(4)
C12 C11 C10 119.4(4)
C11 C12 C13 120.3(4)
C14 C13 C12 121.9(5)
C13 C14 C9 117.8(4)
C13 C14 C15 119.4(4)
C9 C14 C15 122.8(4)
C21 C16 C17 122.4(3)
C21 C16 N3 119.8(3)
C17 C16 N3 117.1(3)
C18 C17 C16 118.0(3)
C18 C17 C22 119.5(3)
C16 C17 C22 122.4(3)
C19 C18 C17 121.4(3)
C20 C19 C18 118.7(3)
C20 C19 C28 122.0(3)
C18 C19 C28 119.2(3)
C19 C20 C21 122.2(3)
C16 C21 C20 117.1(3)
C16 C21 C34 122.3(3)
C20 C21 C34 120.6(3)
C23 C22 C27 119.2(3)
C23 C22 C17 121.1(3)
C27 C22 C17 119.6(3)
C22 C23 C24 120.1(4)
C25 C24 C23 120.3(4)
C24 C25 C26 120.8(4)
C25 C26 C27 119.6(4)
C26 C27 C22 120.0(3)
C29 C28 C33 118.0(4)
C29 C28 C19 121.0(4)
C33 C28 C19 121.0(3)
C28 C29 C30 120.8(4)
C31 C30 C29 120.8(4)
C30 C31 C32 119.1(4)
C31 C32 C33 120.8(4)
C32 C33 C28 120.6(4)
C36 C34 C35 111.6(4)
C36 C34 C21 111.6(4)
C35 C34 C21 112.0(3)
N5 C37 N6 110.7(3)
N5 C37 C45 124.4(4)
N6 C37 C45 124.9(3)
N4 C38 N6 107.9(3)
N4 C38 C39 117.6(3)
N6 C38 C39 134.5(3)
C40 C39 C44 122.3(3)
C40 C39 C38 125.2(3)
C44 C39 C38 112.5(3)
C41 C40 C39 119.2(3)
C42 C41 C40 120.1(4)
C41 C42 C43 120.0(4)
C42 C43 C44 123.0(3)
C43 C44 C39 115.4(3)
C43 C44 Ir1 128.1(2)
C39 C44 Ir1 115.8(2)
C46 C45 C50 120.9(4)
C46 C45 C37 119.1(4)
C50 C45 C37 120.0(4)
C45 C46 C47 120.3(5)
C48 C47 C46 119.2(5)
C49 C48 C47 119.9(5)
C48 C49 C50 122.8(6)
C49 C50 C45 116.8(5)
C49 C50 C51 120.7(5)
C45 C50 C51 122.5(4)
C57 C52 C53 122.7(3)
C57 C52 N6 119.8(3)
C53 C52 N6 117.4(3)
C54 C53 C52 117.9(4)
C54 C53 C58 118.3(3)
C52 C53 C58 123.7(3)
C53 C54 C55 122.1(4)
C54 C55 C56 117.7(3)
C54 C55 C64 120.5(4)
C56 C55 C64 121.8(4)
C57 C56 C55 122.2(4)
C52 C57 C56 117.2(3)
C52 C57 C70 122.8(3)
C56 C57 C70 120.0(3)
C59 C58 C63 118.1(4)
C59 C58 C53 121.5(4)
C63 C58 C53 120.2(3)
C60 C59 C58 120.5(4)
C61 C60 C59 120.3(4)
C62 C61 C60 119.8(4)
C61 C62 C63 120.7(4)
C62 C63 C58 120.6(4)
C65 C64 C69 118.3(3)
C65 C64 C55 120.7(4)
C69 C64 C55 121.1(4)
C64 C65 C66 120.4(4)
C67 C66 C65 121.0(5)
C66 C67 C68 118.8(4)
C67 C68 C69 121.0(4)
C68 C69 C64 120.4(4)
C72 C70 C71 110.1(4)
C72 C70 C57 112.6(4)
C71 C70 C57 112.4(4)
N8 C73 N9 110.3(3)
N8 C73 C81 123.2(3)
N9 C73 C81 126.5(3)
N7 C74 N9 108.5(3)
N7 C74 C75 118.3(3)
N9 C74 C75 133.2(3)
C76 C75 C80 122.8(3)
C76 C75 C74 126.3(3)
C80 C75 C74 110.9(3)
C77 C76 C75 120.8(4)
C76 C77 C78 118.4(3)
C79 C78 C77 120.8(4)
C78 C79 C80 122.8(4)
C79 C80 C75 114.4(3)
C79 C80 Ir1 128.8(3)
C75 C80 Ir1 116.8(2)
C82 C81 C86 120.5(4)
C82 C81 C73 119.7(3)
C86 C81 C73 119.7(3)
C83 C82 C81 120.9(4)
C82 C83 C84 119.1(4)
C85 C84 C83 120.1(4)
C84 C85 C86 122.2(4)
C81 C86 C85 117.2(4)
C81 C86 C87 123.4(4)
C85 C86 C87 119.4(4)
C93 C88 C89 122.2(3)
C93 C88 N9 117.4(3)
C89 C88 N9 120.4(3)
C90 C89 C88 117.6(3)
C90 C89 C94 118.3(3)
C88 C89 C94 124.1(3)
C91 C90 C89 121.9(4)
C92 C91 C90 118.4(3)
C92 C91 C100 120.5(3)
C90 C91 C100 121.1(3)
C91 C92 C93 122.6(3)
C92 C93 C88 117.4(3)
C92 C93 C106 120.0(3)
C88 C93 C106 122.6(3)
C95 C94 C99 119.2(4)
C95 C94 C89 122.9(4)
C99 C94 C89 117.9(3)
C94 C95 C96 121.0(4)
C95 C96 C97 119.3(4)
C98 C97 C96 119.5(4)
C97 C98 C99 120.6(4)
C98 C99 C94 120.4(4)
C105 C100 C101 118.7(4)
C105 C100 C91 120.2(4)
C101 C100 C91 121.1(4)
C102 C101 C100 120.0(5)
C103 C102 C101 120.8(5)
C104 C103 C102 119.6(5)
C103 C104 C105 120.0(5)
C100 C105 C104 120.8(5)
C93 C106 C107 110.8(3)
C93 C106 C108 110.2(3)
C107 C106 C108 110.8(3)
Cl1 C109 Cl2 114.8(5)
Cl3 C110 Cl4 111.5(3)
Cl6 C111 Cl5 127.2(6)
C114 C113 C112 116.1(7)
C113 C114 C115 114.5(9)
C114 C115 C116 106.0(9)

loop_
_geom_bond_atom_site_label_1
_geom_bond_atom_site_label_2
_geom_bond_distance
Ir1 C80 2.018(3)
Ir1 C8 2.019(4)
Ir1 C44 2.025(3)
Ir1 N7 2.082(3)
Ir1 N4 2.082(3)
Ir1 N1 2.084(3)
Cl1 C109 1.702(8)
Cl2 C109 1.762(9)
Cl3 C110 1.735(7)
Cl4 C110 1.745(7)
Cl5 C111 1.658(9)
Cl6 C111 1.575(8)
N1 C2 1.320(4)
N1 N2 1.368(4)
N2 C1 1.304(4)
N3 C2 1.370(4)
N3 C1 1.377(5)
N3 C16 1.434(4)
N4 C38 1.323(4)
N4 N5 1.366(4)
N5 C37 1.315(4)
N6 C38 1.365(4)
N6 C37 1.377(5)
N6 C52 1.448(4)
N7 C74 1.316(4)
N7 N8 1.370(4)
N8 C73 1.314(4)
N9 C74 1.370(5)
N9 C73 1.381(4)
N9 C88 1.440(4)
C1 C9 1.488(5)
C2 C3 1.458(5)
C3 C4 1.387(5)
C3 C8 1.411(5)
C4 C5 1.386(6)
C5 C6 1.384(6)
C6 C7 1.378(6)
C7 C8 1.409(5)
C9 C14 1.383(6)
C9 C10 1.404(5)
C10 C11 1.389(6)
C11 C12 1.355(8)
C12 C13 1.389(7)
C13 C14 1.379(6)
C14 C15 1.502(6)
C16 C21 1.395(5)
C16 C17 1.398(5)
C17 C18 1.394(5)
C17 C22 1.488(5)
C18 C19 1.394(5)
C19 C20 1.382(6)
C19 C28 1.483(5)
C20 C21 1.402(5)
C21 C34 1.517(5)
C22 C23 1.386(5)
C22 C27 1.395(5)
C23 C24 1.388(6)
C24 C25 1.364(7)
C25 C26 1.375(6)
C26 C27 1.394(5)
C28 C29 1.385(5)
C28 C33 1.390(6)
C29 C30 1.388(6)
C30 C31 1.364(7)
C31 C32 1.376(6)
C32 C33 1.383(6)
C34 C36 1.511(6)
C34 C35 1.515(6)
C37 C45 1.487(5)
C38 C39 1.446(5)
C39 C40 1.399(5)
C39 C44 1.424(4)
C40 C41 1.385(6)
C41 C42 1.383(5)
C42 C43 1.384(5)
C43 C44 1.393(5)
C45 C46 1.378(6)
C45 C50 1.397(7)
C46 C47 1.394(7)
C47 C48 1.372(9)
C48 C49 1.363(9)
C49 C50 1.389(7)
C50 C51 1.505(7)
C52 C57 1.385(5)
C52 C53 1.392(5)
C53 C54 1.383(5)
C53 C58 1.486(5)
C54 C55 1.387(6)
C55 C56 1.404(5)
C55 C64 1.478(5)
C56 C57 1.391(5)
C57 C70 1.524(5)
C58 C59 1.388(5)
C58 C63 1.396(6)
C59 C60 1.378(6)
C60 C61 1.376(6)
C61 C62 1.361(6)
C62 C63 1.372(6)
C64 C65 1.387(6)
C64 C69 1.390(6)
C65 C66 1.394(5)
C66 C67 1.370(7)
C67 C68 1.376(7)
C68 C69 1.390(5)
C70 C72 1.508(7)
C70 C71 1.511(7)
C73 C81 1.471(5)
C74 C75 1.458(5)
C75 C76 1.382(5)
C75 C80 1.434(5)
C76 C77 1.374(5)
C77 C78 1.403(6)
C78 C79 1.382(5)
C79 C80 1.403(5)
C81 C82 1.392(5)
C81 C86 1.394(5)
C82 C83 1.377(6)
C83 C84 1.385(7)
C84 C85 1.368(7)
C85 C86 1.397(6)
C86 C87 1.503(6)
C88 C93 1.399(5)
C88 C89 1.399(5)
C89 C90 1.394(5)
C89 C94 1.497(5)
C90 C91 1.391(5)
C91 C92 1.381(5)
C91 C100 1.484(5)
C92 C93 1.389(5)
C93 C106 1.517(5)
C94 C95 1.375(6)
C94 C99 1.393(6)
C95 C96 1.393(6)
C96 C97 1.406(7)
C97 C98 1.374(7)
C98 C99 1.385(6)
C100 C105 1.376(6)
C100 C101 1.381(6)
C101 C102 1.381(7)
C102 C103 1.373(9)
C103 C104 1.358(8)
C104 C105 1.393(6)
C106 C107 1.525(5)
C106 C108 1.531(6)
C112 C113 1.548(12)
C113 C114 1.425(11)
C114 C115 1.538(12)
C115 C116 1.682(14)

loop_
_geom_torsion_atom_site_label_1
_geom_torsion_atom_site_label_2
_geom_torsion_atom_site_label_3
_geom_torsion_atom_site_label_4
_geom_torsion
C80 Ir1 N1 C2 -88.6(2)
C8 Ir1 N1 C2 7.3(2)
C44 Ir1 N1 C2 76(2)
N7 Ir1 N1 C2 -167.2(2)
N4 Ir1 N1 C2 94.4(2)
C80 Ir1 N1 N2 77.2(3)
C8 Ir1 N1 N2 173.2(3)
C44 Ir1 N1 N2 -118(2)
N7 Ir1 N1 N2 -1.4(3)
N4 Ir1 N1 N2 -99.8(3)
C2 N1 N2 C1 -0.3(4)
Ir1 N1 N2 C1 -166.6(2)
C80 Ir1 N4 C38 27.2(12)
C8 Ir1 N4 C38 -101.4(3)
C44 Ir1 N4 C38 -0.6(3)
N7 Ir1 N4 C38 86.7(3)
N1 Ir1 N4 C38 -179.6(3)
C80 Ir1 N4 N5 -152.6(10)
C8 Ir1 N4 N5 78.8(3)
C44 Ir1 N4 N5 179.6(3)
N7 Ir1 N4 N5 -93.1(3)
N1 Ir1 N4 N5 0.6(3)
C38 N4 N5 C37 -0.5(4)
Ir1 N4 N5 C37 179.3(3)
C80 Ir1 N7 C74 -4.9(2)
C8 Ir1 N7 C74 51.7(8)
C44 Ir1 N7 C74 -100.4(3)
N4 Ir1 N7 C74 -179.0(2)
N1 Ir1 N7 C74 82.5(2)
C80 Ir1 N7 N8 -172.4(3)
C8 Ir1 N7 N8 -115.9(6)
C44 Ir1 N7 N8 92.0(3)
N4 Ir1 N7 N8 13.4(3)
N1 Ir1 N7 N8 -85.1(3)
C74 N7 N8 C73 -1.0(4)
Ir1 N7 N8 C73 167.1(3)
N1 N2 C1 N3 0.8(4)
N1 N2 C1 C9 -179.0(3)
C2 N3 C1 N2 -0.9(4)
C16 N3 C1 N2 173.1(3)
C2 N3 C1 C9 178.9(3)
C16 N3 C1 C9 -7.1(5)
N2 N1 C2 N3 -0.3(4)
Ir1 N1 C2 N3 168.8(2)
N2 N1 C2 C3 -178.8(3)
Ir1 N1 C2 C3 -9.8(4)
C1 N3 C2 N1 0.7(4)
C16 N3 C2 N1 -172.9(3)
C1 N3 C2 C3 178.9(4)
C16 N3 C2 C3 5.3(6)
N1 C2 C3 C4 -172.3(3)
N3 C2 C3 C4 9.7(6)
N1 C2 C3 C8 6.6(4)
N3 C2 C3 C8 -171.5(4)
C8 C3 C4 C5 1.6(5)
C2 C3 C4 C5 -179.7(3)
C3 C4 C5 C6 -1.0(6)
C4 C5 C6 C7 -0.6(6)
C5 C6 C7 C8 1.8(6)
C6 C7 C8 C3 -1.2(5)
C6 C7 C8 Ir1 179.6(3)
C4 C3 C8 C7 -0.5(5)
C2 C3 C8 C7 -179.4(3)
C4 C3 C8 Ir1 178.8(3)
C2 C3 C8 Ir1 0.0(4)
C80 Ir1 C8 C7 -97.7(3)
C44 Ir1 C8 C7 -1.4(3)
N7 Ir1 C8 C7 -153.0(6)
N4 Ir1 C8 C7 77.0(3)
N1 Ir1 C8 C7 175.5(3)
C80 Ir1 C8 C3 83.0(3)
C44 Ir1 C8 C3 179.4(2)
N7 Ir1 C8 C3 27.8(8)
N4 Ir1 C8 C3 -102.2(3)
N1 Ir1 C8 C3 -3.7(2)
N2 C1 C9 C14 46.7(5)
N3 C1 C9 C14 -133.1(4)
N2 C1 C9 C10 -129.3(4)
N3 C1 C9 C10 50.9(5)
C14 C9 C10 C11 -0.5(6)
C1 C9 C10 C11 175.5(4)
C9 C10 C11 C12 0.1(7)
C10 C11 C12 C13 0.2(8)
C11 C12 C13 C14 -0.2(8)
C12 C13 C14 C9 -0.1(7)
C12 C13 C14 C15 177.0(4)
C10 C9 C14 C13 0.5(6)
C1 C9 C14 C13 -175.4(4)
C10 C9 C14 C15 -176.5(4)
C1 C9 C14 C15 7.6(6)
C2 N3 C16 C21 68.6(5)
C1 N3 C16 C21 -103.9(4)
C2 N3 C16 C17 -120.5(4)
C1 N3 C16 C17 66.9(4)
C21 C16 C17 C18 3.7(5)
N3 C16 C17 C18 -166.9(3)
C21 C16 C17 C22 -178.3(3)
N3 C16 C17 C22 11.1(5)
C16 C17 C18 C19 -0.5(5)
C22 C17 C18 C19 -178.6(3)
C17 C18 C19 C20 -2.5(6)
C17 C18 C19 C28 176.2(3)
C18 C19 C20 C21 2.7(6)
C28 C19 C20 C21 -176.0(4)
C17 C16 C21 C20 -3.5(5)
N3 C16 C21 C20 166.8(3)
C17 C16 C21 C34 178.9(3)
N3 C16 C21 C34 -10.8(5)
C19 C20 C21 C16 0.2(6)
C19 C20 C21 C34 177.9(4)
C18 C17 C22 C23 -129.8(4)
C16 C17 C22 C23 52.2(5)
C18 C17 C22 C27 49.2(5)
C16 C17 C22 C27 -128.8(4)
C27 C22 C23 C24 -0.9(6)
C17 C22 C23 C24 178.2(4)
C22 C23 C24 C25 0.6(7)
C23 C24 C25 C26 0.1(7)
C24 C25 C26 C27 -0.5(7)
C25 C26 C27 C22 0.2(6)
C23 C22 C27 C26 0.5(6)
C17 C22 C27 C26 -178.6(4)
C20 C19 C28 C29 39.4(6)
C18 C19 C28 C29 -139.3(4)
C20 C19 C28 C33 -143.1(4)
C18 C19 C28 C33 38.3(6)
C33 C28 C29 C30 -0.3(7)
C19 C28 C29 C30 177.4(4)
C28 C29 C30 C31 -1.2(8)
C29 C30 C31 C32 1.8(8)
C30 C31 C32 C33 -0.9(8)
C31 C32 C33 C28 -0.6(7)
C29 C28 C33 C32 1.1(7)
C19 C28 C33 C32 -176.5(4)
C16 C21 C34 C36 -135.5(4)
C20 C21 C34 C36 47.0(5)
C16 C21 C34 C35 98.6(4)
C20 C21 C34 C35 -78.9(5)
N4 N5 C37 N6 1.2(4)
N4 N5 C37 C45 -177.2(4)
C38 N6 C37 N5 -1.4(4)
C52 N6 C37 N5 -174.3(3)
C38 N6 C37 C45 177.0(4)
C52 N6 C37 C45 4.1(6)
N5 N4 C38 N6 -0.4(4)
Ir1 N4 C38 N6 179.8(2)
N5 N4 C38 C39 178.0(3)
Ir1 N4 C38 C39 -1.9(4)
C37 N6 C38 N4 1.0(4)
C52 N6 C38 N4 173.6(3)
C37 N6 C38 C39 -176.9(4)
C52 N6 C38 C39 -4.4(7)
N4 C38 C39 C40 -173.6(3)
N6 C38 C39 C40 4.2(7)
N4 C38 C39 C44 4.3(5)
N6 C38 C39 C44 -177.9(4)
C44 C39 C40 C41 -0.7(6)
C38 C39 C40 C41 177.0(4)
C39 C40 C41 C42 -0.4(6)
C40 C41 C42 C43 0.5(6)
C41 C42 C43 C44 0.5(6)
C42 C43 C44 C39 -1.5(5)
C42 C43 C44 Ir1 -171.9(3)
C40 C39 C44 C43 1.6(5)
C38 C39 C44 C43 -176.4(3)
C40 C39 C44 Ir1 173.2(3)
C38 C39 C44 Ir1 -4.7(4)
C80 Ir1 C44 C43 -3.5(3)
C8 Ir1 C44 C43 -100.0(3)
N7 Ir1 C44 C43 75.1(3)
N4 Ir1 C44 C43 173.4(4)
N1 Ir1 C44 C43 -168(2)
C80 Ir1 C44 C39 -173.9(3)
C8 Ir1 C44 C39 89.6(3)
N7 Ir1 C44 C39 -95.3(3)
N4 Ir1 C44 C39 3.0(3)
N1 Ir1 C44 C39 21(2)
N5 C37 C45 C46 -134.0(4)
N6 C37 C45 C46 47.8(6)
N5 C37 C45 C50 46.6(6)
N6 C37 C45 C50 -131.5(4)
C50 C45 C46 C47 0.4(7)
C37 C45 C46 C47 -179.0(4)
C45 C46 C47 C48 1.3(8)
C46 C47 C48 C49 -1.4(9)
C47 C48 C49 C50 -0.3(9)
C48 C49 C50 C45 2.0(8)
C48 C49 C50 C51 -179.0(5)
C46 C45 C50 C49 -2.0(7)
C37 C45 C50 C49 177.4(4)
C46 C45 C50 C51 179.0(5)
C37 C45 C50 C51 -1.6(7)
C38 N6 C52 C57 76.8(5)
C37 N6 C52 C57 -112.0(4)
C38 N6 C52 C53 -106.7(4)
C37 N6 C52 C53 64.4(5)
C57 C52 C53 C54 3.6(6)
N6 C52 C53 C54 -172.7(3)
C57 C52 C53 C58 -173.9(4)
N6 C52 C53 C58 9.7(6)
C52 C53 C54 C55 -1.3(6)
C58 C53 C54 C55 176.4(4)
C53 C54 C55 C56 -1.3(6)
C53 C54 C55 C64 -178.8(4)
C54 C55 C56 C57 1.7(6)
C64 C55 C56 C57 179.2(4)
C53 C52 C57 C56 -3.2(6)
N6 C52 C57 C56 173.1(3)
C53 C52 C57 C70 174.1(4)
N6 C52 C57 C70 -9.7(6)
C55 C56 C57 C52 0.5(6)
C55 C56 C57 C70 -176.9(4)
C54 C53 C58 C59 -125.8(4)
C52 C53 C58 C59 51.8(6)
C54 C53 C58 C63 48.8(5)
C52 C53 C58 C63 -133.7(4)
C63 C58 C59 C60 -1.6(6)
C53 C58 C59 C60 173.0(4)
C58 C59 C60 C61 0.6(7)
C59 C60 C61 C62 0.3(7)
C60 C61 C62 C63 -0.1(7)
C61 C62 C63 C58 -1.0(7)
C59 C58 C63 C62 1.9(6)
C53 C58 C63 C62 -172.9(4)
C54 C55 C64 C65 29.5(6)
C56 C55 C64 C65 -147.9(4)
C54 C55 C64 C69 -151.1(4)
C56 C55 C64 C69 31.4(6)
C69 C64 C65 C66 -0.3(7)
C55 C64 C65 C66 179.0(4)
C64 C65 C66 C67 -1.0(7)
C65 C66 C67 C68 1.3(7)
C66 C67 C68 C69 -0.2(7)
C67 C68 C69 C64 -1.1(7)
C65 C64 C69 C68 1.3(6)
C55 C64 C69 C68 -178.0(4)
C52 C57 C70 C72 -141.1(4)
C56 C57 C70 C72 36.1(6)
C52 C57 C70 C71 93.9(5)
C56 C57 C70 C71 -88.9(5)
N7 N8 C73 N9 2.2(4)
N7 N8 C73 C81 -178.1(3)
C74 N9 C73 N8 -2.5(4)
C88 N9 C73 N8 -168.0(3)
C74 N9 C73 C81 177.8(3)
C88 N9 C73 C81 12.3(6)
N8 N7 C74 N9 -0.6(4)
Ir1 N7 C74 N9 -171.2(2)
N8 N7 C74 C75 176.6(3)
Ir1 N7 C74 C75 6.0(4)
C73 N9 C74 N7 1.9(4)
C88 N9 C74 N7 167.8(3)
C73 N9 C74 C75 -174.8(4)
C88 N9 C74 C75 -8.9(6)
N7 C74 C75 C76 175.7(3)
N9 C74 C75 C76 -7.9(6)
N7 C74 C75 C80 -3.5(4)
N9 C74 C75 C80 172.9(4)
C80 C75 C76 C77 -0.7(6)
C74 C75 C76 C77 -179.9(4)
C75 C76 C77 C78 -0.6(6)
C76 C77 C78 C79 0.7(6)
C77 C78 C79 C80 0.4(6)
C78 C79 C80 C75 -1.6(5)
C78 C79 C80 Ir1 -179.5(3)
C76 C75 C80 C79 1.8(5)
C74 C75 C80 C79 -178.9(3)
C76 C75 C80 Ir1 179.9(3)
C74 C75 C80 Ir1 -0.8(4)
C8 Ir1 C80 C79 9.5(3)
C44 Ir1 C80 C79 -91.4(3)
N7 Ir1 C80 C79 -179.3(3)
N4 Ir1 C80 C79 -118.8(10)
N1 Ir1 C80 C79 87.7(3)
C8 Ir1 C80 C75 -168.3(3)
C44 Ir1 C80 C75 90.7(3)
N7 Ir1 C80 C75 2.9(2)
N4 Ir1 C80 C75 63.4(11)
N1 Ir1 C80 C75 -90.1(3)
N8 C73 C81 C82 -130.2(4)
N9 C73 C81 C82 49.4(5)
N8 C73 C81 C86 46.5(5)
N9 C73 C81 C86 -133.8(4)
C86 C81 C82 C83 -0.7(6)
C73 C81 C82 C83 176.1(3)
C81 C82 C83 C84 0.7(6)
C82 C83 C84 C85 -0.1(6)
C83 C84 C85 C86 -0.6(6)
C82 C81 C86 C85 0.0(5)
C73 C81 C86 C85 -176.8(3)
C82 C81 C86 C87 -178.9(3)
C73 C81 C86 C87 4.4(5)
C84 C85 C86 C81 0.7(6)
C84 C85 C86 C87 179.5(4)
C74 N9 C88 C93 -79.3(4)
C73 N9 C88 C93 83.4(4)
C74 N9 C88 C89 99.1(4)
C73 N9 C88 C89 -98.2(4)
C93 C88 C89 C90 -1.0(5)
N9 C88 C89 C90 -179.3(3)
C93 C88 C89 C94 -179.2(3)
N9 C88 C89 C94 2.5(5)
C88 C89 C90 C91 -0.2(6)
C94 C89 C90 C91 178.1(3)
C89 C90 C91 C92 0.5(6)
C89 C90 C91 C100 179.3(4)
C90 C91 C92 C93 0.5(6)
C100 C91 C92 C93 -178.4(4)
C91 C92 C93 C88 -1.5(5)
C91 C92 C93 C106 178.9(3)
C89 C88 C93 C92 1.8(5)
N9 C88 C93 C92 -179.8(3)
C89 C88 C93 C106 -178.6(3)
N9 C88 C93 C106 -0.2(5)
C90 C89 C94 C95 131.3(4)
C88 C89 C94 C95 -50.5(6)
C90 C89 C94 C99 -46.5(5)
C88 C89 C94 C99 131.7(4)
C99 C94 C95 C96 1.0(6)
C89 C94 C95 C96 -176.8(4)
C94 C95 C96 C97 -1.4(7)
C95 C96 C97 C98 0.4(7)
C96 C97 C98 C99 1.0(7)
C97 C98 C99 C94 -1.5(7)
C95 C94 C99 C98 0.5(6)
C89 C94 C99 C98 178.3(4)
C92 C91 C100 C105 -41.9(5)
C90 C91 C100 C105 139.3(4)
C92 C91 C100 C101 137.6(4)
C90 C91 C100 C101 -41.2(6)
C105 C100 C101 C102 1.6(8)
C91 C100 C101 C102 -177.9(5)
C100 C101 C102 C103 -0.8(9)
C101 C102 C103 C104 -0.6(10)
C102 C103 C104 C105 1.3(9)
C101 C100 C105 C104 -0.9(7)
C91 C100 C105 C104 178.6(4)
C103 C104 C105 C100 -0.5(7)
C92 C93 C106 C107 -54.9(5)
C88 C93 C106 C107 125.5(4)
C92 C93 C106 C108 68.1(4)
C88 C93 C106 C108 -111.5(4)
C112 C113 C114 C115 170.7(8)
C113 C114 C115 C116 174.6(7)
